data_4036293
loop_
_publ_author_name
'Loh, Joanna K.'
'Asad, Naeem'
'Samarakoon, Thiwanka B.'
'Hanson, Paul R.'

_publ_section_title
;
 Modular, One-Pot, Sequential Aziridine Ring Opening-S(N)Ar Strategy to
 7-, 10-, and 11-Membered Benzo-Fused Sultams.
;
_journal_issue 20
_journal_name_full 'The Journal of organic chemistry'
_journal_page_first 9926
_journal_page_last 9941
_journal_paper_doi 10.1021/acs.joc.5b01429
_journal_volume 80
_journal_year 2015
_chemical_absolute_configuration ad
_chemical_formula_sum 'C15 H23 Br N2 O3 S'
_chemical_formula_weight 391.32
_space_group_crystal_system orthorhombic
_space_group_IT_number 19
_space_group_name_Hall 'P 2ac 2ab'
_space_group_name_H-M_alt 'P 21 21 21'
_atom_sites_solution_hydrogens mixed
_audit_creation_method SHELXL-2013
_cell_angle_alpha 90
_cell_angle_beta 90
_cell_angle_gamma 90
_cell_formula_units_Z 4
_cell_length_a 8.7849(7)
_cell_length_b 11.4400(9)
_cell_length_c 17.1570(14)
_cell_measurement_reflns_used 9245
_cell_measurement_temperature 100(2)
_cell_measurement_theta_max 68.11
_cell_measurement_theta_min 4.65
_cell_volume 1724.3(2)
_computing_cell_refinement 'Bruker SAINT'
_computing_data_collection 'Bruker APEX2'
_computing_data_reduction 'Bruker SAINT'
_computing_molecular_graphics 'Bruker SHELXTL'
_computing_publication_material 'Bruker SHELXTL'
_computing_structure_refinement 'SHELXL-2013 (Sheldrick, 2013)'
_computing_structure_solution 'SHELXS-97 (Sheldrick 2008)'
_diffrn_ambient_temperature 100(2)
_diffrn_measured_fraction_theta_full 0.997
_diffrn_measured_fraction_theta_max 0.987
_diffrn_measurement_device_type 'Bruker Platinum 135 CCD'
_diffrn_measurement_method '\f and \w scans'
_diffrn_radiation_type CuK\a
_diffrn_radiation_wavelength 1.54178
_diffrn_reflns_av_R_equivalents 0.0191
_diffrn_reflns_av_unetI/netI 0.0245
_diffrn_reflns_Laue_measured_fraction_full 0.997
_diffrn_reflns_Laue_measured_fraction_max 0.987
_diffrn_reflns_limit_h_max 10
_diffrn_reflns_limit_h_min -8
_diffrn_reflns_limit_k_max 12
_diffrn_reflns_limit_k_min -13
_diffrn_reflns_limit_l_max 20
_diffrn_reflns_limit_l_min -16
_diffrn_reflns_number 10088
_diffrn_reflns_point_group_measured_fraction_full 0.987
_diffrn_reflns_point_group_measured_fraction_max 0.972
_diffrn_reflns_theta_full 66.000
_diffrn_reflns_theta_max 68.100
_diffrn_reflns_theta_min 4.646
_diffrn_source 'Bruker MicroStar microfocus rotating anode'
_exptl_absorpt_coefficient_mu 4.499
_exptl_absorpt_correction_T_max 1.000
_exptl_absorpt_correction_T_min 0.753
_exptl_absorpt_correction_type multi-scan
_exptl_crystal_colour colourless
_exptl_crystal_density_diffrn 1.507
_exptl_crystal_description 'Rectangular parallelepiped'
_exptl_crystal_F_000 808
_exptl_crystal_size_max 0.160
_exptl_crystal_size_mid 0.100
_exptl_crystal_size_min 0.060
_refine_diff_density_max 0.486
_refine_diff_density_min -0.371
_refine_diff_density_rms 0.052
_refine_ls_abs_structure_details
; 
 Flack x determined using 1251 quotients [(I+)-(I-)]/[(I+)+(I-)] 
 (Parsons and Flack (2004), Acta Cryst. A60, s61). 
;
_refine_ls_abs_structure_Flack 0.049(5)
_refine_ls_extinction_method none
_refine_ls_goodness_of_fit_ref 1.053
_refine_ls_hydrogen_treatment refU
_refine_ls_matrix_type full
_refine_ls_number_parameters 283
_refine_ls_number_reflns 3067
_refine_ls_number_restraints 0
_refine_ls_restrained_S_all 1.053
_refine_ls_R_factor_all 0.0247
_refine_ls_R_factor_gt 0.0246
_refine_ls_shift/su_max 0.000
_refine_ls_shift/su_mean 0.000
_refine_ls_structure_factor_coef Fsqd
_refine_ls_weighting_details 'w=1/[\s^2^(Fo^2^)+(0.0422P)^2^+0.6466P] where P=(Fo^2^+2Fc^2^)/3'
_refine_ls_weighting_scheme calc
_refine_ls_wR_factor_gt 0.0682
_refine_ls_wR_factor_ref 0.0684
_reflns_Friedel_coverage 0.706
_reflns_Friedel_fraction_full 0.974
_reflns_Friedel_fraction_max 0.951
_reflns_number_gt 3039
_reflns_number_total 3067
_reflns_threshold_expression 'I > 2\s(I)'
_cod_data_source_file jo5b01429_si_002.cif
_cod_data_source_block v26b_Cmpd_6a
_cod_database_code 4036293
_shelx_space_group_comment
; 
The symmetry employed for this shelxl refinement is uniquely defined 
by the following loop, which should always be used as a source of 
symmetry information in preference to the above space-group names. 
They are only intended as comments. 
;
_shelx_estimated_absorpt_t_min 0.533
_shelx_estimated_absorpt_t_max 0.774
_shelxl_version_number 2013-4

loop_
_space_group_symop_operation_xyz
'x, y, z'
'-x+1/2, -y, z+1/2'
'-x, y+1/2, -z+1/2'
'x+1/2, -y+1/2, -z'

loop_
_atom_site_label
_atom_site_type_symbol
_atom_site_fract_x
_atom_site_fract_y
_atom_site_fract_z
_atom_site_U_iso_or_equiv
_atom_site_adp_type
_atom_site_occupancy
_atom_site_site_symmetry_order
_atom_site_calc_flag
_atom_site_refinement_flags_posn
Br1 Br 0.25039(4) -0.08253(3) -0.05489(2) 0.04120(14) Uani 1 1 d .
S1 S 0.56196(8) 0.26452(7) 0.19245(4) 0.02867(18) Uani 1 1 d .
O1 O 0.5126(2) 0.31236(19) 0.02529(12) 0.0265(5) Uani 1 1 d .
O2 O 0.5345(3) 0.2111(2) 0.26667(13) 0.0370(6) Uani 1 1 d .
O3 O 0.7154(2) 0.2938(2) 0.17178(13) 0.0356(6) Uani 1 1 d .
N1 N 0.4642(3) 0.3849(2) 0.18790(17) 0.0263(6) Uani 1 1 d .
H1N H 0.497(4) 0.420(3) 0.157(2) 0.020(9) Uiso 1 1 d .
N2 N 0.3286(3) 0.5112(2) 0.07098(16) 0.0264(6) Uani 1 1 d .
C1 C 0.4851(3) 0.1675(3) 0.12190(19) 0.0272(6) Uani 1 1 d .
C2 C 0.4461(4) 0.0545(3) 0.1448(2) 0.0325(7) Uani 1 1 d .
H2 H 0.464(4) 0.038(4) 0.198(2) 0.034(10) Uiso 1 1 d .
C3 C 0.3801(4) -0.0219(3) 0.0921(2) 0.0346(8) Uani 1 1 d .
H3 H 0.360(4) -0.100(3) 0.108(2) 0.025(8) Uiso 1 1 d .
C4 C 0.3493(4) 0.0181(3) 0.0177(2) 0.0313(7) Uani 1 1 d .
C5 C 0.3860(4) 0.1302(3) -0.0073(2) 0.0279(7) Uani 1 1 d .
H5 H 0.369(4) 0.152(3) -0.055(2) 0.022(9) Uiso 1 1 d .
C6 C 0.4587(3) 0.2047(3) 0.04506(18) 0.0244(6) Uani 1 1 d .
C7 C 0.4278(4) 0.3809(3) -0.03104(18) 0.0274(6) Uani 1 1 d .
H7A H 0.503(5) 0.446(4) -0.048(2) 0.038(10) Uiso 1 1 d .
H7B H 0.405(4) 0.330(3) -0.076(2) 0.028(9) Uiso 1 1 d .
C8 C 0.2876(4) 0.4315(3) 0.00749(19) 0.0281(7) Uani 1 1 d .
H8A H 0.237(5) 0.472(4) -0.034(3) 0.043(11) Uiso 1 1 d .
H8B H 0.229(4) 0.368(3) 0.026(2) 0.025(8) Uiso 1 1 d .
C9 C 0.2444(5) 0.4920(3) 0.14306(17) 0.0268(6) Uani 1 1 d .
H9A H 0.267(4) 0.552(3) 0.175(2) 0.026(8) Uiso 1 1 d .
H9B H 0.138(4) 0.487(3) 0.133(2) 0.023(8) Uiso 1 1 d .
C10 C 0.2951(3) 0.3782(3) 0.18300(18) 0.0249(6) Uani 1 1 d .
H10 H 0.262(4) 0.310(3) 0.1516(18) 0.018(7) Uiso 1 1 d .
C11 C 0.2183(3) 0.3626(3) 0.26252(18) 0.0269(7) Uani 1 1 d .
H11A H 0.280(4) 0.314(3) 0.294(2) 0.024(9) Uiso 1 1 d .
H11B H 0.214(4) 0.437(3) 0.289(2) 0.029(9) Uiso 1 1 d .
C12 C 0.0586(4) 0.3091(3) 0.25510(18) 0.0290(6) Uani 1 1 d .
H12 H -0.003(4) 0.350(3) 0.209(2) 0.023(9) Uiso 1 1 d .
C13 C 0.0659(4) 0.1794(3) 0.2353(2) 0.0345(7) Uani 1 1 d .
H13A H -0.029(5) 0.146(4) 0.230(2) 0.036(11) Uiso 1 1 d .
H13B H 0.119(5) 0.134(4) 0.278(3) 0.045(12) Uiso 1 1 d .
H13C H 0.114(5) 0.164(4) 0.187(3) 0.054(13) Uiso 1 1 d .
C14 C -0.0323(4) 0.3259(4) 0.3297(2) 0.0361(8) Uani 1 1 d .
H14A H -0.048(5) 0.398(4) 0.338(3) 0.040(11) Uiso 1 1 d .
H14B H -0.127(5) 0.295(4) 0.324(3) 0.042(11) Uiso 1 1 d .
H14C H 0.020(5) 0.295(4) 0.373(3) 0.046(12) Uiso 1 1 d .
C15 C 0.3254(4) 0.6329(3) 0.0466(2) 0.0358(8) Uani 1 1 d .
H15A H 0.2200 0.6564 0.0361 0.036(10) Uiso 1 1 calc R
H15B H 0.3863 0.6423 -0.0008 0.031(9) Uiso 1 1 calc R
H15C H 0.3675 0.6821 0.0881 0.062(14) Uiso 1 1 calc R

loop_
_atom_site_aniso_label
_atom_site_aniso_U_11
_atom_site_aniso_U_22
_atom_site_aniso_U_33
_atom_site_aniso_U_23
_atom_site_aniso_U_13
_atom_site_aniso_U_12
Br1 0.0434(2) 0.02670(19) 0.0535(2) -0.00909(14) -0.00049(19) -0.00096(17)
S1 0.0268(3) 0.0353(4) 0.0238(3) 0.0015(3) -0.0020(3) 0.0058(3)
O1 0.0270(10) 0.0265(11) 0.0260(10) 0.0025(9) -0.0002(9) -0.0013(9)
O2 0.0420(13) 0.0443(14) 0.0246(11) 0.0064(10) 0.0001(10) 0.0115(11)
O3 0.0256(11) 0.0495(14) 0.0317(12) -0.0011(10) -0.0034(9) 0.0044(10)
N1 0.0245(13) 0.0298(14) 0.0245(13) 0.0020(12) 0.0005(11) 0.0011(11)
N2 0.0297(14) 0.0222(13) 0.0273(14) 0.0004(10) -0.0003(11) -0.0001(10)
C1 0.0252(14) 0.0285(16) 0.0278(15) 0.0010(12) 0.0048(12) 0.0076(13)
C2 0.0346(16) 0.0309(17) 0.0319(17) 0.0044(13) 0.0068(14) 0.0080(14)
C3 0.0352(18) 0.0249(16) 0.044(2) 0.0043(15) 0.0115(15) 0.0040(14)
C4 0.0280(15) 0.0244(16) 0.0414(19) -0.0053(14) 0.0027(14) 0.0032(13)
C5 0.0260(15) 0.0276(16) 0.0300(17) -0.0010(13) 0.0015(13) 0.0057(13)
C6 0.0229(13) 0.0207(14) 0.0296(15) -0.0004(12) 0.0036(11) 0.0041(11)
C7 0.0354(16) 0.0258(15) 0.0210(14) 0.0032(12) -0.0018(13) -0.0023(13)
C8 0.0323(16) 0.0263(15) 0.0256(15) 0.0024(13) -0.0046(12) -0.0015(13)
C9 0.0277(15) 0.0260(14) 0.0268(14) -0.0029(12) 0.0020(15) 0.0019(14)
C10 0.0240(14) 0.0267(15) 0.0239(15) -0.0012(12) -0.0010(11) 0.0010(11)
C11 0.0256(16) 0.0304(16) 0.0248(15) -0.0027(13) -0.0002(12) 0.0005(13)
C12 0.0263(14) 0.0380(17) 0.0227(14) 0.0010(13) 0.0036(13) -0.0002(14)
C13 0.0371(19) 0.0350(18) 0.0315(18) -0.0024(15) 0.0032(15) -0.0074(15)
C14 0.0321(18) 0.045(2) 0.0312(18) -0.0044(16) 0.0065(15) -0.0015(16)
C15 0.0459(19) 0.0265(16) 0.0351(19) 0.0006(14) 0.0027(15) 0.0012(15)

loop_
_atom_type_symbol
_atom_type_description
_atom_type_scat_dispersion_real
_atom_type_scat_dispersion_imag
_atom_type_scat_source
C C 0.0181 0.0091 'International Tables Vol C Tables 4.2.6.8 and 6.1.1.4'
H H 0.0000 0.0000 'International Tables Vol C Tables 4.2.6.8 and 6.1.1.4'
N N 0.0311 0.0180 'International Tables Vol C Tables 4.2.6.8 and 6.1.1.4'
O O 0.0492 0.0322 'International Tables Vol C Tables 4.2.6.8 and 6.1.1.4'
S S 0.3331 0.5567 'International Tables Vol C Tables 4.2.6.8 and 6.1.1.4'
Br Br -0.6763 1.2805 'International Tables Vol C Tables 4.2.6.8 and 6.1.1.4'

loop_
_geom_angle_atom_site_label_1
_geom_angle_atom_site_label_2
_geom_angle_atom_site_label_3
_geom_angle
O2 S1 O3 118.53(14)
O2 S1 N1 108.38(15)
O3 S1 N1 106.66(15)
O2 S1 C1 105.98(16)
O3 S1 C1 109.59(14)
N1 S1 C1 107.22(14)
C6 O1 C7 118.4(2)
C10 N1 S1 119.1(2)
C10 N1 H1N 113(3)
S1 N1 H1N 107(3)
C15 N2 C9 112.3(3)
C15 N2 C8 112.1(3)
C9 N2 C8 114.3(3)
C2 C1 C6 120.3(3)
C2 C1 S1 118.8(3)
C6 C1 S1 120.9(2)
C3 C2 C1 120.3(3)
C3 C2 H2 125(3)
C1 C2 H2 115(3)
C4 C3 C2 118.4(3)
C4 C3 H3 122(2)
C2 C3 H3 119(2)
C3 C4 C5 123.0(3)
C3 C4 Br1 119.5(3)
C5 C4 Br1 117.5(3)
C4 C5 C6 118.1(3)
C4 C5 H5 121(2)
C6 C5 H5 121(2)
O1 C6 C5 123.5(3)
O1 C6 C1 116.7(3)
C5 C6 C1 119.7(3)
O1 C7 C8 109.5(2)
O1 C7 H7A 104(2)
C8 C7 H7A 111(2)
O1 C7 H7B 108(2)
C8 C7 H7B 114(2)
H7A C7 H7B 109(3)
N2 C8 C7 111.3(3)
N2 C8 H8A 111(3)
C7 C8 H8A 104(3)
N2 C8 H8B 112(2)
C7 C8 H8B 107(2)
H8A C8 H8B 111(3)
N2 C9 C10 111.0(3)
N2 C9 H9A 107(2)
C10 C9 H9A 108(2)
N2 C9 H9B 111(2)
C10 C9 H9B 108(2)
H9A C9 H9B 112(3)
N1 C10 C11 113.3(3)
N1 C10 C9 105.7(3)
C11 C10 C9 111.6(3)
N1 C10 H10 112(2)
C11 C10 H10 105.3(19)
C9 C10 H10 109.6(18)
C10 C11 C12 112.0(2)
C10 C11 H11A 109(2)
C12 C11 H11A 110(2)
C10 C11 H11B 110(2)
C12 C11 H11B 111(2)
H11A C11 H11B 106(3)
C14 C12 C13 109.4(3)
C14 C12 C11 111.1(3)
C13 C12 C11 111.6(3)
C14 C12 H12 107.4(19)
C13 C12 H12 107(2)
C11 C12 H12 110.6(19)
C12 C13 H13A 113(3)
C12 C13 H13B 111(3)
H13A C13 H13B 106(4)
C12 C13 H13C 113(3)
H13A C13 H13C 104(4)
H13B C13 H13C 109(4)
C12 C14 H14A 111(3)
C12 C14 H14B 110(3)
H14A C14 H14B 104(4)
C12 C14 H14C 111(3)
H14A C14 H14C 107(4)
H14B C14 H14C 113(4)
N2 C15 H15A 109.5
N2 C15 H15B 109.5
H15A C15 H15B 109.5
N2 C15 H15C 109.5
H15A C15 H15C 109.5
H15B C15 H15C 109.5

loop_
_geom_bond_atom_site_label_1
_geom_bond_atom_site_label_2
_geom_bond_distance
Br1 C4 1.906(3)
S1 O2 1.433(2)
S1 O3 1.434(2)
S1 N1 1.625(3)
S1 C1 1.776(3)
O1 C6 1.363(4)
O1 C7 1.450(4)
N1 C10 1.490(4)
N1 H1N 0.73(4)
N2 C15 1.454(4)
N2 C9 1.458(4)
N2 C8 1.466(4)
C1 C2 1.394(5)
C1 C6 1.405(4)
C2 C3 1.384(5)
C2 H2 0.95(4)
C3 C4 1.383(5)
C3 H3 0.95(4)
C4 C5 1.390(5)
C5 C6 1.393(5)
C5 H5 0.86(4)
C7 C8 1.513(4)
C7 H7A 1.03(4)
C7 H7B 0.99(4)
C8 H8A 0.95(5)
C8 H8B 0.94(4)
C9 C10 1.537(4)
C9 H9A 0.90(4)
C9 H9B 0.96(4)
C10 C11 1.533(4)
C10 H10 0.99(3)
C11 C12 1.536(4)
C11 H11A 0.95(4)
C11 H11B 0.96(4)
C12 C14 1.520(5)
C12 C13 1.524(5)
C12 H12 1.06(4)
C13 H13A 0.92(4)
C13 H13B 1.01(5)
C13 H13C 0.94(5)
C14 H14A 0.84(5)
C14 H14B 0.91(5)
C14 H14C 0.95(5)
C15 H15A 0.9800
C15 H15B 0.9800
C15 H15C 0.9800

loop_
_geom_hbond_atom_site_label_D
_geom_hbond_atom_site_label_H
_geom_hbond_atom_site_label_A
_geom_hbond_distance_DH
_geom_hbond_distance_HA
_geom_hbond_distance_DA
_geom_hbond_angle_DHA
_geom_hbond_site_symmetry_A
N1 H1N O1 0.73(4) 2.57(4) 2.942(4) 114(3) .
N1 H1N N2 0.73(4) 2.34(4) 2.744(4) 117(3) .
C2 H2 N1 0.95(4) 2.69(4) 3.554(4) 150(3) 3_645

loop_
_geom_torsion_atom_site_label_1
_geom_torsion_atom_site_label_2
_geom_torsion_atom_site_label_3
_geom_torsion_atom_site_label_4
_geom_torsion
O2 S1 N1 C10 -69.3(3)
O3 S1 N1 C10 162.0(2)
C1 S1 N1 C10 44.7(3)
O2 S1 C1 C2 -13.4(3)
O3 S1 C1 C2 115.6(3)
N1 S1 C1 C2 -129.0(3)
O2 S1 C1 C6 164.3(2)
O3 S1 C1 C6 -66.7(3)
N1 S1 C1 C6 48.7(3)
C6 C1 C2 C3 -0.4(5)
S1 C1 C2 C3 177.3(3)
C1 C2 C3 C4 -2.3(5)
C2 C3 C4 C5 2.1(5)
C2 C3 C4 Br1 -177.3(2)
C3 C4 C5 C6 0.8(5)
Br1 C4 C5 C6 -179.8(2)
C7 O1 C6 C5 35.4(4)
C7 O1 C6 C1 -147.2(3)
C4 C5 C6 O1 173.8(3)
C4 C5 C6 C1 -3.5(4)
C2 C1 C6 O1 -174.1(3)
S1 C1 C6 O1 8.2(4)
C2 C1 C6 C5 3.4(4)
S1 C1 C6 C5 -174.3(2)
C6 O1 C7 C8 75.7(3)
C15 N2 C8 C7 98.0(3)
C9 N2 C8 C7 -132.7(3)
O1 C7 C8 N2 62.4(3)
C15 N2 C9 C10 -159.5(3)
C8 N2 C9 C10 71.3(3)
S1 N1 C10 C11 82.8(3)
S1 N1 C10 C9 -154.7(2)
N2 C9 C10 N1 51.2(3)
N2 C9 C10 C11 174.7(3)
N1 C10 C11 C12 -157.7(3)
C9 C10 C11 C12 83.2(3)
C10 C11 C12 C14 -163.8(3)
C10 C11 C12 C13 73.7(3)
